data_2236391
loop_
_publ_author_name
'Thanigaimani, Kaliyaperumal'
'Razak, Ibrahim Abdul'
'Arshad, Suhana'
'Jagatheesan, Rathinavel'
'Santhanaraj, Kulandaisamy Joseph'

_publ_section_title
;
 Adipic acid--2,4-diamino-6-(4-methoxyphenyl)-1,3,5-triazine (1/2)
;
_journal_coeditor_code IS5192
_journal_issue 10
_journal_name_full 'Acta Crystallographica Section E'
_journal_page_first o2938
_journal_page_last o2939
_journal_paper_doi 10.1107/S1600536812038743
_journal_volume 68
_journal_year 2012
_chemical_formula_iupac '2C10 H11 N5 O, C6 H10 O4'
_chemical_formula_moiety '2(C10 H11 N5 O), C6 H10 O4'
_chemical_formula_sum 'C26 H32 N10 O6'
_chemical_formula_weight 580.62
_chemical_name_systematic
;
Adipic acid--2,4-diamino-6-(4-methoxyphenyl)-1,3,5-triazine (1/2)
;
_space_group_IT_number 13
_symmetry_cell_setting monoclinic
_symmetry_space_group_name_Hall '-P 2yc'
_symmetry_space_group_name_H-M 'P 1 2/c 1'
_atom_sites_solution_hydrogens geom
_atom_sites_solution_primary direct
_atom_sites_solution_secondary difmap
_audit_creation_method SHELXL-97
_cell_angle_alpha 90.00
_cell_angle_beta 96.9120(10)
_cell_angle_gamma 90.00
_cell_formula_units_Z 2
_cell_length_a 15.9952(9)
_cell_length_b 7.3104(5)
_cell_length_c 12.0351(7)
_cell_measurement_reflns_used 7141
_cell_measurement_temperature 100.0(10)
_cell_measurement_theta_max 32.44
_cell_measurement_theta_min 2.79
_cell_volume 1397.05(15)
_computing_cell_refinement 'SAINT (Bruker, 2009)'
_computing_data_collection 'APEX2 (Bruker, 2009)'
_computing_data_reduction 'SAINT (Bruker, 2009)'
_computing_molecular_graphics 'SHELXTL (Sheldrick, 2008)'
_computing_publication_material
;
SHELXTL (Sheldrick, 2008) and PLATON (Spek, 2009)
;
_computing_structure_refinement 'SHELXTL (Sheldrick, 2008)'
_computing_structure_solution 'SHELXTL (Sheldrick, 2008)'
_diffrn_ambient_temperature 100.0(10)
_diffrn_measured_fraction_theta_full 0.984
_diffrn_measured_fraction_theta_max 0.984
_diffrn_measurement_device_type
;
Bruker SMART APEXII DUO CCD area-detector
;
_diffrn_measurement_method '\f and \w scans'
_diffrn_radiation_monochromator graphite
_diffrn_radiation_source 'fine-focus sealed tube'
_diffrn_radiation_type MoK\a
_diffrn_radiation_wavelength 0.71073
_diffrn_reflns_av_R_equivalents 0.0190
_diffrn_reflns_av_sigmaI/netI 0.0237
_diffrn_reflns_limit_h_max 24
_diffrn_reflns_limit_h_min -24
_diffrn_reflns_limit_k_max 11
_diffrn_reflns_limit_k_min -10
_diffrn_reflns_limit_l_max 17
_diffrn_reflns_limit_l_min -18
_diffrn_reflns_number 13850
_diffrn_reflns_theta_full 32.56
_diffrn_reflns_theta_max 32.56
_diffrn_reflns_theta_min 2.79
_exptl_absorpt_coefficient_mu 0.102
_exptl_absorpt_correction_T_max 0.9785
_exptl_absorpt_correction_T_min 0.9377
_exptl_absorpt_correction_type multi-scan
_exptl_absorpt_process_details '(<i>SADABS</i>; Bruker, 2009)'
_exptl_crystal_colour colourless
_exptl_crystal_density_diffrn 1.380
_exptl_crystal_density_method 'not measured'
_exptl_crystal_description block
_exptl_crystal_F_000 612
_exptl_crystal_size_max 0.64
_exptl_crystal_size_mid 0.40
_exptl_crystal_size_min 0.22
_refine_diff_density_max 0.493
_refine_diff_density_min -0.223
_refine_ls_extinction_method none
_refine_ls_goodness_of_fit_ref 1.075
_refine_ls_hydrogen_treatment mixed
_refine_ls_matrix_type full
_refine_ls_number_parameters 211
_refine_ls_number_reflns 4993
_refine_ls_number_restraints 0
_refine_ls_restrained_S_all 1.075
_refine_ls_R_factor_all 0.0475
_refine_ls_R_factor_gt 0.0393
_refine_ls_shift/su_max 0.001
_refine_ls_shift/su_mean 0.000
_refine_ls_structure_factor_coef Fsqd
_refine_ls_weighting_details 'calc w=1/[\s^2^(Fo^2^)+(0.0737P)^2^+0.2639P] where P=(Fo^2^+2Fc^2^)/3'
_refine_ls_weighting_scheme calc
_refine_ls_wR_factor_gt 0.1175
_refine_ls_wR_factor_ref 0.1255
_reflns_number_gt 4263
_reflns_number_total 4993
_reflns_threshold_expression I>2\s(I)
_cod_data_source_file is5192.cif
_cod_data_source_block I
_cod_original_sg_symbol_H-M 'P 2/c'
_cod_database_code 2236391
_cod_database_fobs_code 2236391

loop_
_symmetry_equiv_pos_as_xyz
'x, y, z'
'-x, y, -z+1/2'
'-x, -y, -z'
'x, -y, z-1/2'

loop_
_atom_site_type_symbol
_atom_site_label
_atom_site_fract_x
_atom_site_fract_y
_atom_site_fract_z
_atom_site_U_iso_or_equiv
_atom_site_adp_type
_atom_site_calc_flag
_atom_site_refinement_flags
_atom_site_occupancy
_atom_site_symmetry_multiplicity
O O1 0.38325(5) 0.96141(10) 0.63437(6) 0.02222(15) Uani d . 1 1
O O2 0.39639(4) 0.93287(9) 0.45203(5) 0.01924(14) Uani d . 1 1
O O3 0.06629(4) 1.28973(9) 0.50394(6) 0.01951(14) Uani d . 1 1
N N1 0.24094(4) 0.53425(10) 0.66667(5) 0.01295(13) Uani d . 1 1
N N2 0.30198(5) 0.29976(11) 0.77505(6) 0.01611(14) Uani d . 1 1
N N3 0.30677(4) 0.28034(10) 0.58551(5) 0.01296(13) Uani d . 1 1
N N4 0.30393(5) 0.26981(11) 0.39410(6) 0.01582(14) Uani d . 1 1
N N5 0.24267(4) 0.51829(10) 0.46927(5) 0.01320(13) Uani d . 1 1
C C2 0.28291(5) 0.37227(11) 0.67348(6) 0.01221(14) Uani d . 1 1
C C4 0.28388(5) 0.35704(11) 0.48465(6) 0.01227(14) Uani d . 1 1
C C6 0.22262(4) 0.59896(11) 0.56262(6) 0.01197(14) Uani d . 1 1
C C7 0.17790(5) 0.77580(12) 0.54733(6) 0.01294(15) Uani d . 1 1
C C8 0.16892(5) 0.89239(12) 0.63761(7) 0.01547(15) Uani d . 1 1
H H8A 0.1896 0.8550 0.7114 0.019 Uiso calc R 1 1
C C9 0.13032(5) 1.06136(12) 0.62062(7) 0.01631(16) Uani d . 1 1
H H9A 0.1246 1.1387 0.6827 0.020 Uiso calc R 1 1
C C10 0.09974(5) 1.11861(12) 0.51240(7) 0.01452(15) Uani d . 1 1
C C11 0.10537(5) 1.00202(13) 0.42193(7) 0.01636(16) Uani d . 1 1
H H11A 0.0828 1.0379 0.3485 0.020 Uiso calc R 1 1
C C12 0.14445(5) 0.83235(12) 0.44012(7) 0.01592(15) Uani d . 1 1
H H12A 0.1485 0.7534 0.3783 0.019 Uiso calc R 1 1
C C13 0.04003(6) 1.35766(14) 0.39371(8) 0.02142(18) Uani d . 1 1
H H13A 0.0194 1.4833 0.3986 0.032 Uiso calc R 1 1
H H13B -0.0052 1.2802 0.3572 0.032 Uiso calc R 1 1
H H13C 0.0878 1.3560 0.3499 0.032 Uiso calc R 1 1
C C14 0.40924(5) 0.87581(12) 0.54826(7) 0.01502(15) Uani d . 1 1
C C15 0.45564(5) 0.70071(12) 0.58066(7) 0.01631(16) Uani d . 1 1
H H15A 0.4198 0.6232 0.6230 0.020 Uiso calc R 1 1
H H15B 0.5074 0.7305 0.6311 0.020 Uiso calc R 1 1
C C16 0.47996(5) 0.59149(12) 0.48172(7) 0.01603(15) Uani d . 1 1
H H16A 0.5201 0.6637 0.4430 0.019 Uiso calc R 1 1
H H16B 0.4291 0.5694 0.4279 0.019 Uiso calc R 1 1
H H1N2 0.2826(9) 0.353(2) 0.8337(12) 0.030(4) Uiso d . 1 1
H H2N2 0.3333(10) 0.203(2) 0.7873(13) 0.036(4) Uiso d . 1 1
H H1N4 0.3319(9) 0.163(2) 0.4039(12) 0.027(3) Uiso d . 1 1
H H2N4 0.2840(9) 0.316(2) 0.3262(13) 0.035(4) Uiso d . 1 1
H H1O1 0.3554(11) 1.070(2) 0.6062(14) 0.041(4) Uiso d . 1 1

loop_
_atom_site_aniso_label
_atom_site_aniso_U_11
_atom_site_aniso_U_22
_atom_site_aniso_U_33
_atom_site_aniso_U_12
_atom_site_aniso_U_13
_atom_site_aniso_U_23
O1 0.0314(3) 0.0187(3) 0.0169(3) 0.0107(3) 0.0047(2) 0.0004(2)
O2 0.0258(3) 0.0157(3) 0.0157(3) 0.0051(2) 0.0006(2) -0.0016(2)
O3 0.0257(3) 0.0149(3) 0.0178(3) 0.0063(2) 0.0016(2) 0.0010(2)
N1 0.0156(3) 0.0133(3) 0.0100(3) 0.0017(2) 0.0017(2) 0.0006(2)
N2 0.0233(3) 0.0151(3) 0.0097(3) 0.0037(3) 0.0011(2) 0.0014(2)
N3 0.0158(3) 0.0130(3) 0.0102(3) 0.0015(2) 0.0019(2) 0.0001(2)
N4 0.0223(3) 0.0147(3) 0.0106(3) 0.0037(3) 0.0026(2) -0.0006(2)
N5 0.0155(3) 0.0137(3) 0.0105(3) 0.0024(2) 0.0022(2) -0.0002(2)
C2 0.0131(3) 0.0128(3) 0.0106(3) -0.0002(2) 0.0008(2) 0.0005(2)
C4 0.0130(3) 0.0128(3) 0.0111(3) -0.0005(2) 0.0016(2) -0.0003(2)
C6 0.0122(3) 0.0135(3) 0.0102(3) 0.0006(2) 0.0014(2) 0.0001(2)
C7 0.0132(3) 0.0143(4) 0.0115(3) 0.0019(3) 0.0023(2) 0.0002(3)
C8 0.0170(3) 0.0172(4) 0.0121(3) 0.0024(3) 0.0010(2) -0.0003(3)
C9 0.0193(3) 0.0158(4) 0.0139(3) 0.0025(3) 0.0021(3) -0.0019(3)
C10 0.0142(3) 0.0138(4) 0.0156(3) 0.0016(3) 0.0020(2) 0.0005(3)
C11 0.0187(3) 0.0169(4) 0.0132(3) 0.0038(3) 0.0010(3) 0.0010(3)
C12 0.0190(3) 0.0168(4) 0.0119(3) 0.0040(3) 0.0016(2) -0.0002(3)
C13 0.0247(4) 0.0187(4) 0.0202(4) 0.0055(3) 0.0001(3) 0.0037(3)
C14 0.0149(3) 0.0127(4) 0.0173(3) 0.0007(3) 0.0012(2) -0.0017(3)
C15 0.0177(3) 0.0132(4) 0.0179(3) 0.0033(3) 0.0017(3) 0.0004(3)
C16 0.0164(3) 0.0130(4) 0.0185(3) 0.0032(3) 0.0011(3) -0.0003(3)

loop_
_atom_type_symbol
_atom_type_description
_atom_type_scat_dispersion_real
_atom_type_scat_dispersion_imag
_atom_type_scat_source
C C 0.0033 0.0016 'International Tables Vol C Tables 4.2.6.8 and 6.1.1.4'
H H 0.0000 0.0000 'International Tables Vol C Tables 4.2.6.8 and 6.1.1.4'
N N 0.0061 0.0033 'International Tables Vol C Tables 4.2.6.8 and 6.1.1.4'
O O 0.0106 0.0060 'International Tables Vol C Tables 4.2.6.8 and 6.1.1.4'

loop_
_geom_angle_atom_site_label_1
_geom_angle_atom_site_label_2
_geom_angle_atom_site_label_3
_geom_angle_site_symmetry_1
_geom_angle_site_symmetry_3
_geom_angle
C14 O1 H1O1 . . 107.1(10)
C10 O3 C13 . . 117.23(7)
C6 N1 C2 . . 114.56(7)
C2 N2 H1N2 . . 119.2(10)
C2 N2 H2N2 . . 122.8(10)
H1N2 N2 H2N2 . . 118.0(14)
C4 N3 C2 . . 115.37(7)
C4 N4 H1N4 . . 118.1(9)
C4 N4 H2N4 . . 117.7(10)
H1N4 N4 H2N4 . . 123.8(14)
C6 N5 C4 . . 115.48(7)
N2 C2 N3 . . 117.83(7)
N2 C2 N1 . . 117.29(7)
N3 C2 N1 . . 124.88(7)
N4 C4 N3 . . 118.09(7)
N4 C4 N5 . . 117.76(7)
N3 C4 N5 . . 124.15(7)
N1 C6 N5 . . 125.52(7)
N1 C6 C7 . . 118.30(7)
N5 C6 C7 . . 116.17(7)
C12 C7 C8 . . 118.16(8)
C12 C7 C6 . . 119.94(7)
C8 C7 C6 . . 121.89(7)
C9 C8 C7 . . 120.88(7)
C9 C8 H8A . . 119.6
C7 C8 H8A . . 119.6
C8 C9 C10 . . 120.26(7)
C8 C9 H9A . . 119.9
C10 C9 H9A . . 119.9
O3 C10 C11 . . 124.46(7)
O3 C10 C9 . . 115.80(7)
C11 C10 C9 . . 119.73(8)
C10 C11 C12 . . 119.41(7)
C10 C11 H11A . . 120.3
C12 C11 H11A . . 120.3
C11 C12 C7 . . 121.49(7)
C11 C12 H12A . . 119.3
C7 C12 H12A . . 119.3
O3 C13 H13A . . 109.5
O3 C13 H13B . . 109.5
H13A C13 H13B . . 109.5
O3 C13 H13C . . 109.5
H13A C13 H13C . . 109.5
H13B C13 H13C . . 109.5
O2 C14 O1 . . 123.24(8)
O2 C14 C15 . . 123.73(7)
O1 C14 C15 . . 113.04(7)
C14 C15 C16 . . 114.03(7)
C14 C15 H15A . . 108.7
C16 C15 H15A . . 108.7
C14 C15 H15B . . 108.7
C16 C15 H15B . . 108.7
H15A C15 H15B . . 107.6
C15 C16 C16 . 3_666 111.86(9)
C15 C16 H16A . . 109.2
C16 C16 H16A 3_666 . 109.2
C15 C16 H16B . . 109.2
C16 C16 H16B 3_666 . 109.2
H16A C16 H16B . . 107.9

loop_
_geom_bond_atom_site_label_1
_geom_bond_atom_site_label_2
_geom_bond_site_symmetry_2
_geom_bond_distance
O1 C14 . 1.3199(10)
O1 H1O1 . 0.952(17)
O2 C14 . 1.2249(10)
O3 C10 . 1.3595(10)
O3 C13 . 1.4314(11)
N1 C6 . 1.3377(10)
N1 C2 . 1.3587(10)
N2 C2 . 1.3337(10)
N2 H1N2 . 0.894(15)
N2 H2N2 . 0.868(16)
N3 C4 . 1.3472(10)
N3 C2 . 1.3473(10)
N4 C4 . 1.3347(10)
N4 H1N4 . 0.903(15)
N4 H2N4 . 0.906(16)
N5 C6 . 1.3415(10)
N5 C4 . 1.3524(11)
C6 C7 . 1.4783(11)
C7 C12 . 1.3985(11)
C7 C8 . 1.4018(11)
C8 C9 . 1.3851(12)
C8 H8A . 0.9500
C9 C10 . 1.3991(11)
C9 H9A . 0.9500
C10 C11 . 1.3942(12)
C11 C12 . 1.3944(12)
C11 H11A . 0.9500
C12 H12A . 0.9500
C13 H13A . 0.9800
C13 H13B . 0.9800
C13 H13C . 0.9800
C14 C15 . 1.5072(12)
C15 C16 . 1.5226(12)
C15 H15A . 0.9900
C15 H15B . 0.9900
C16 C16 3_666 1.5251(17)
C16 H16A . 0.9900
C16 H16B . 0.9900

loop_
_geom_hbond_atom_site_label_D
_geom_hbond_atom_site_label_H
_geom_hbond_atom_site_label_A
_geom_hbond_site_symmetry_A
_geom_hbond_distance_DH
_geom_hbond_distance_HA
_geom_hbond_distance_DA
_geom_hbond_angle_DHA
_geom_hbond_publ_flag
N2 H1N2 N5 4_566 0.894(15) 2.051(15) 2.9438(10) 177.7(14) yes
N2 H2N2 O2 4_566 0.868(16) 2.336(16) 2.9891(10) 132.2(13) yes
N4 H1N4 O2 1_545 0.901(15) 2.021(15) 2.9142(11) 170.9(13) yes
N4 H2N4 N1 4_565 0.906(16) 2.245(16) 3.1456(10) 172.5(14) yes
O1 H1O1 N3 1_565 0.953(15) 1.728(15) 2.6655(10) 167.5(15) yes
C13 H13A O3 3_586 0.98 2.53 3.3997(12) 148 yes
C15 H15A Cg1 1_555 0.99 2.83 3.598 135 yes

loop_
_geom_torsion_atom_site_label_1
_geom_torsion_atom_site_label_2
_geom_torsion_atom_site_label_3
_geom_torsion_atom_site_label_4
_geom_torsion_site_symmetry_4
_geom_torsion
C4 N3 C2 N2 . 178.22(7)
C4 N3 C2 N1 . -1.99(11)
C6 N1 C2 N2 . -179.18(7)
C6 N1 C2 N3 . 1.04(11)
C2 N3 C4 N4 . -178.37(7)
C2 N3 C4 N5 . 2.48(11)
C6 N5 C4 N4 . 178.87(7)
C6 N5 C4 N3 . -1.97(11)
C2 N1 C6 N5 . -0.45(12)
C2 N1 C6 C7 . -179.26(7)
C4 N5 C6 N1 . 0.90(12)
C4 N5 C6 C7 . 179.73(7)
N1 C6 C7 C12 . -168.63(7)
N5 C6 C7 C12 . 12.46(11)
N1 C6 C7 C8 . 12.56(11)
N5 C6 C7 C8 . -166.36(7)
C12 C7 C8 C9 . -1.99(12)
C6 C7 C8 C9 . 176.85(7)
C7 C8 C9 C10 . -0.16(12)
C13 O3 C10 C11 . -4.03(12)
C13 O3 C10 C9 . 175.58(7)
C8 C9 C10 O3 . -177.20(7)
C8 C9 C10 C11 . 2.43(12)
O3 C10 C11 C12 . 177.11(8)
C9 C10 C11 C12 . -2.49(12)
C10 C11 C12 C7 . 0.30(12)
C8 C7 C12 C11 . 1.92(12)
C6 C7 C12 C11 . -176.95(7)
O2 C14 C15 C16 . -4.38(12)
O1 C14 C15 C16 . 175.24(7)
C14 C15 C16 C16 3_666 -175.20(8)
